data_4060468
loop_
_publ_author_name
'Vojtech Jancik'
'Leslie W. Pineda'
'A. Claudia St\"uckl'
'Herbert W. Roesky'
'Regine Herbst-Irmer'

_journal_name_full Organometallics
_journal_paper_doi 10.1021/om049400b
_journal_year 2005
_chemical_formula_moiety 'C34 H51 Br N2 Ti'
_chemical_formula_sum 'C34 H51 Br N2 Ti'
_chemical_formula_weight 615.58
_space_group_IT_number 14
_space_group_name_Hall '-P 2yn'
_symmetry_cell_setting monoclinic
_symmetry_space_group_name_Hall '-P 2yn'
_symmetry_space_group_name_H-M 'P 1 21/n 1'
_cell_angle_alpha 90.00
_cell_angle_beta 106.6320(10)
_cell_angle_gamma 90.00
_cell_formula_units_Z 4
_cell_length_a 10.2863(4)
_cell_length_b 27.5797(11)
_cell_length_c 12.3294(5)
_cell_measurement_temperature 132(2)
_cell_volume 3351.4(2)
_diffrn_ambient_temperature 132(2)
_exptl_crystal_density_diffrn 1.220
_cod_original_sg_symbol_H-M 'P 21/n'
_cod_database_code 4060468

loop_
_symmetry_equiv_pos_as_xyz
'x, y, z'
'-x+1/2, y+1/2, -z+1/2'
'-x, -y, -z'
'x-1/2, -y-1/2, z-1/2'

loop_
_atom_site_label
_atom_site_type_symbol
_atom_site_fract_x
_atom_site_fract_y
_atom_site_fract_z
_atom_site_U_iso_or_equiv
_atom_site_adp_type
_atom_site_occupancy
_atom_site_symmetry_multiplicity
_atom_site_calc_flag
_atom_site_refinement_flags
_atom_site_disorder_assembly
_atom_site_disorder_group
Ti1 Ti 0.68214(3) 0.107196(12) 0.62873(3) 0.01462(8) Uani 1 1 d . . .
Br2 Br 0.46337(2) 0.067259(9) 0.604126(18) 0.02731(7) Uani 1 1 d . . .
N3 N 0.75893(15) 0.09297(6) 0.49745(13) 0.0131(3) Uani 1 1 d . . .
C4 C 0.79915(18) 0.04700(7) 0.49782(16) 0.0149(4) Uani 1 1 d . . .
C5 C 0.83158(19) 0.01840(7) 0.59759(16) 0.0160(4) Uani 1 1 d . . .
C6 C 0.86324(18) 0.03259(7) 0.71133(16) 0.0151(4) Uani 1 1 d . . .
N7 N 0.84420(16) 0.07855(6) 0.74347(13) 0.0137(3) Uani 1 1 d . . .
C8 C 0.74101(19) 0.12340(7) 0.39860(15) 0.0152(4) Uani 1 1 d . . .
C9 C 0.6183(2) 0.12147(7) 0.31135(16) 0.0176(4) Uani 1 1 d . . .
C10 C 0.6026(2) 0.15330(8) 0.22022(18) 0.0248(4) Uani 1 1 d . . .
C11 C 0.7038(3) 0.18542(8) 0.21535(19) 0.0275(5) Uani 1 1 d . . .
C12 C 0.8241(2) 0.18671(8) 0.30235(18) 0.0234(4) Uani 1 1 d . . .
C13 C 0.8450(2) 0.15605(7) 0.39558(16) 0.0171(4) Uani 1 1 d . . .
C14 C 0.9782(2) 0.15752(7) 0.48974(18) 0.0202(4) Uani 1 1 d . . .
C15 C 1.0411(3) 0.20823(10) 0.5085(3) 0.0388(6) Uani 1 1 d . . .
C16 C 1.0784(3) 0.12104(13) 0.4678(3) 0.0424(7) Uani 1 1 d . . .
C17 C 0.5016(2) 0.08803(8) 0.31338(17) 0.0197(4) Uani 1 1 d . . .
C18 C 0.4610(2) 0.05456(9) 0.20985(19) 0.0269(5) Uani 1 1 d . . .
C19 C 0.3790(2) 0.11750(10) 0.3223(2) 0.0280(5) Uani 1 1 d . . .
C20 C 0.8110(2) 0.02285(8) 0.39176(17) 0.0197(4) Uani 1 1 d . . .
C21 C 0.9210(2) -0.00523(8) 0.79991(19) 0.0218(4) Uani 1 1 d . . .
C22 C 0.91088(19) 0.09322(7) 0.85809(15) 0.0154(4) Uani 1 1 d . . .
C23 C 0.8366(2) 0.09654(7) 0.93724(17) 0.0184(4) Uani 1 1 d . . .
C24 C 0.9041(2) 0.11077(8) 1.04757(17) 0.0209(4) Uani 1 1 d . . .
C25 C 1.0410(2) 0.12063(8) 1.07945(17) 0.0208(4) Uani 1 1 d . . .
C26 C 1.1132(2) 0.11808(8) 1.00054(17) 0.0202(4) Uani 1 1 d . . .
C27 C 1.0498(2) 0.10494(7) 0.88836(16) 0.0182(4) Uani 1 1 d . . .
C28 C 1.1329(2) 0.10516(8) 0.80406(18) 0.0227(4) Uani 1 1 d . . .
C29 C 1.2468(2) 0.06764(10) 0.8340(2) 0.0295(5) Uani 1 1 d . . .
C30 C 1.1899(3) 0.15583(10) 0.7954(2) 0.0324(5) Uani 1 1 d . . .
C31 C 0.6862(2) 0.08543(9) 0.90763(18) 0.0243(4) Uani 1 1 d . . .
C32 C 0.6043(3) 0.13154(11) 0.9077(2) 0.0329(5) Uani 1 1 d . . .
C33 C 0.6554(3) 0.04715(10) 0.9863(2) 0.0331(5) Uani 1 1 d . . .
C34 C 0.6699(2) 0.17311(8) 0.63510(19) 0.0243(4) Uani 1 1 d . . .
C35 C 0.6140(3) 0.22422(8) 0.6218(2) 0.0338(6) Uani 1 1 d . . .
C36 C 0.6884(4) 0.25511(11) 0.7227(3) 0.0504(8) Uani 1 1 d . . .
C37 C 0.4624(3) 0.22221(12) 0.6159(3) 0.0492(8) Uani 1 1 d . . .
C38 C 0.6255(4) 0.24519(12) 0.5100(3) 0.0551(9) Uani 1 1 d . . .
H39 H 0.841(2) -0.0164(8) 0.5863(17) 0.011(5) Uiso 1 1 d . . .
H40 H 0.518(3) 0.1544(8) 0.163(2) 0.023(6) Uiso 1 1 d . . .
H41 H 0.689(3) 0.2077(9) 0.159(2) 0.031(7) Uiso 1 1 d . . .
H42 H 0.893(2) 0.2086(9) 0.302(2) 0.023(6) Uiso 1 1 d . . .
H43 H 0.954(2) 0.1492(8) 0.559(2) 0.022(6) Uiso 1 1 d . . .
H44 H 1.100(3) 0.1315(11) 0.405(3) 0.044(9) Uiso 1 1 d . . .
H45 H 1.037(4) 0.0896(13) 0.464(3) 0.063(10) Uiso 1 1 d . . .
H46 H 1.168(3) 0.1219(10) 0.532(2) 0.046(8) Uiso 1 1 d . . .
H47 H 1.126(3) 0.2082(9) 0.574(2) 0.035(7) Uiso 1 1 d . . .
H48 H 1.072(3) 0.2199(11) 0.447(3) 0.049(9) Uiso 1 1 d . . .
H49 H 0.979(3) 0.2333(11) 0.514(2) 0.049(9) Uiso 1 1 d . . .
H50 H 0.530(3) 0.0670(9) 0.375(2) 0.031(7) Uiso 1 1 d . . .
H51 H 0.394(3) 0.0320(9) 0.215(2) 0.031(7) Uiso 1 1 d . . .
H52 H 0.532(3) 0.0366(10) 0.205(2) 0.041(8) Uiso 1 1 d . . .
H53 H 0.427(3) 0.0747(9) 0.134(2) 0.030(7) Uiso 1 1 d . . .
H54 H 0.346(2) 0.1378(9) 0.254(2) 0.026(6) Uiso 1 1 d . . .
H55 H 0.312(3) 0.0961(9) 0.332(2) 0.029(7) Uiso 1 1 d . . .
H56 H 0.407(2) 0.1402(8) 0.387(2) 0.023(6) Uiso 1 1 d . . .
H57 H 0.824(3) 0.0446(10) 0.341(2) 0.040(8) Uiso 1 1 d . . .
H58 H 0.726(3) 0.0090(10) 0.351(2) 0.042(8) Uiso 1 1 d . . .
H59 H 0.884(3) 0.0007(10) 0.407(2) 0.037(7) Uiso 1 1 d . . .
H60 H 0.924(3) -0.0320(10) 0.768(2) 0.034(7) Uiso 1 1 d . . .
H61 H 0.875(3) -0.0066(10) 0.853(2) 0.043(8) Uiso 1 1 d . . .
H62 H 1.008(3) 0.0028(10) 0.843(2) 0.041(8) Uiso 1 1 d . . .
H63 H 0.857(2) 0.1131(8) 1.096(2) 0.022(6) Uiso 1 1 d . . .
H64 H 1.087(2) 0.1321(8) 1.151(2) 0.020(6) Uiso 1 1 d . . .
H65 H 1.203(2) 0.1257(8) 1.0191(19) 0.019(6) Uiso 1 1 d . . .
H66 H 1.071(3) 0.0971(9) 0.730(2) 0.028(6) Uiso 1 1 d . . .
H67 H 1.215(3) 0.0362(10) 0.836(2) 0.033(7) Uiso 1 1 d . . .
H68 H 1.292(3) 0.0688(10) 0.785(2) 0.039(8) Uiso 1 1 d . . .
H69 H 1.312(3) 0.0763(9) 0.913(2) 0.031(7) Uiso 1 1 d . . .
H70 H 1.240(3) 0.1571(9) 0.741(2) 0.030(7) Uiso 1 1 d . . .
H71 H 1.251(3) 0.1658(9) 0.863(2) 0.036(7) Uiso 1 1 d . . .
H72 H 1.121(3) 0.1786(10) 0.772(2) 0.038(8) Uiso 1 1 d . . .
H74 H 0.659(3) 0.0721(8) 0.838(2) 0.026(6) Uiso 1 1 d . . .
H75 H 0.626(3) 0.1538(11) 0.860(3) 0.056(9) Uiso 1 1 d . . .
H76 H 0.514(3) 0.1241(11) 0.882(2) 0.049(9) Uiso 1 1 d . . .
H77 H 0.629(2) 0.1448(9) 0.983(2) 0.024(6) Uiso 1 1 d . . .
H78 H 0.673(3) 0.0603(9) 1.061(2) 0.037(7) Uiso 1 1 d . . .
H79 H 0.565(3) 0.0395(10) 0.964(2) 0.040(8) Uiso 1 1 d . . .
H80 H 0.711(3) 0.0152(9) 0.988(2) 0.033(7) Uiso 1 1 d . . .
H81 H 0.762(3) 0.1731(9) 0.666(2) 0.026(6) Uiso 1 1 d . . .
H82 H 0.786(4) 0.2642(13) 0.713(3) 0.076(11) Uiso 1 1 d . . .
H83 H 0.686(3) 0.2409(11) 0.795(3) 0.047(8) Uiso 1 1 d . . .
H84 H 0.650(4) 0.2884(15) 0.719(3) 0.084(12) Uiso 1 1 d . . .
H85 H 0.458(4) 0.2094(12) 0.694(3) 0.069(11) Uiso 1 1 d . . .
H86 H 0.418(3) 0.2574(12) 0.602(3) 0.059(9) Uiso 1 1 d . . .
H87 H 0.412(3) 0.2005(11) 0.548(3) 0.049(9) Uiso 1 1 d . . .
H88 H 0.586(4) 0.2770(15) 0.493(3) 0.092(13) Uiso 1 1 d . . .
H89 H 0.597(4) 0.2221(15) 0.445(3) 0.092(13) Uiso 1 1 d . . .
H90 H 0.745(3) 0.2534(11) 0.551(3) 0.055(9) Uiso 1 1 d . . .

loop_
_atom_site_aniso_label
_atom_site_aniso_U_11
_atom_site_aniso_U_22
_atom_site_aniso_U_33
_atom_site_aniso_U_23
_atom_site_aniso_U_13
_atom_site_aniso_U_12
Ti1 0.01604(16) 0.01626(17) 0.01314(15) 0.00067(13) 0.00669(13) 0.00263(13)
Br2 0.01793(10) 0.04475(15) 0.02063(11) 0.00303(9) 0.00776(8) -0.00390(9)
N3 0.0140(7) 0.0147(8) 0.0116(7) -0.0002(6) 0.0054(6) 0.0000(6)
C4 0.0134(8) 0.0160(9) 0.0167(9) -0.0023(7) 0.0066(7) -0.0014(7)
C5 0.0165(9) 0.0137(9) 0.0182(9) -0.0004(7) 0.0056(7) 0.0003(7)
C6 0.0129(8) 0.0165(9) 0.0167(9) 0.0017(7) 0.0051(7) -0.0008(7)
N7 0.0141(7) 0.0161(8) 0.0121(7) -0.0001(6) 0.0055(6) -0.0013(6)
C8 0.0187(9) 0.0154(9) 0.0140(8) 0.0011(7) 0.0087(7) 0.0038(7)
C9 0.0187(9) 0.0204(10) 0.0144(9) 0.0001(7) 0.0060(7) 0.0026(7)
C10 0.0250(11) 0.0321(12) 0.0158(9) 0.0047(9) 0.0033(8) 0.0043(9)
C11 0.0384(13) 0.0264(12) 0.0189(10) 0.0087(9) 0.0104(9) 0.0021(10)
C12 0.0312(12) 0.0193(10) 0.0219(10) 0.0026(8) 0.0114(9) -0.0039(9)
C13 0.0216(10) 0.0157(9) 0.0163(9) -0.0008(7) 0.0093(8) 0.0004(7)
C14 0.0213(10) 0.0207(10) 0.0202(10) 0.0000(8) 0.0083(8) -0.0038(8)
C15 0.0409(15) 0.0274(13) 0.0403(15) 0.0027(11) -0.0011(13) -0.0142(12)
C16 0.0229(13) 0.0527(19) 0.0477(17) -0.0151(15) 0.0037(12) 0.0079(12)
C17 0.0169(9) 0.0266(11) 0.0143(9) 0.0004(8) 0.0024(7) -0.0007(8)
C18 0.0231(11) 0.0354(13) 0.0216(11) -0.0041(9) 0.0057(9) -0.0040(10)
C19 0.0196(11) 0.0399(14) 0.0250(11) 0.0000(10) 0.0071(9) 0.0033(10)
C20 0.0242(11) 0.0204(10) 0.0165(9) -0.0034(8) 0.0090(8) 0.0032(8)
C21 0.0263(11) 0.0185(11) 0.0189(10) 0.0037(8) 0.0039(9) 0.0012(8)
C22 0.0190(9) 0.0154(9) 0.0117(8) 0.0005(7) 0.0041(7) 0.0005(7)
C23 0.0195(9) 0.0193(10) 0.0172(9) -0.0003(7) 0.0062(8) -0.0026(7)
C24 0.0231(10) 0.0259(11) 0.0160(9) -0.0015(8) 0.0091(8) -0.0007(8)
C25 0.0289(11) 0.0181(10) 0.0133(9) -0.0015(7) 0.0025(8) -0.0025(8)
C26 0.0172(10) 0.0229(11) 0.0188(10) -0.0002(8) 0.0023(8) -0.0024(8)
C27 0.0189(9) 0.0188(10) 0.0173(9) 0.0000(8) 0.0060(8) 0.0000(7)
C28 0.0167(10) 0.0346(12) 0.0167(9) -0.0015(9) 0.0046(8) -0.0042(8)
C29 0.0244(11) 0.0363(14) 0.0312(12) -0.0076(11) 0.0133(10) -0.0017(10)
C30 0.0291(13) 0.0385(14) 0.0336(13) 0.0037(11) 0.0151(11) -0.0061(11)
C31 0.0203(10) 0.0394(13) 0.0149(9) -0.0053(9) 0.0078(8) -0.0078(9)
C32 0.0221(12) 0.0480(16) 0.0297(13) 0.0014(11) 0.0092(10) 0.0022(10)
C33 0.0319(13) 0.0408(15) 0.0301(13) -0.0035(11) 0.0143(11) -0.0131(11)
C34 0.0332(12) 0.0215(11) 0.0232(10) 0.0018(8) 0.0163(9) 0.0058(9)
C35 0.0565(16) 0.0207(11) 0.0311(12) 0.0040(9) 0.0237(12) 0.0133(11)
C36 0.072(2) 0.0248(14) 0.0552(19) -0.0099(13) 0.0189(17) 0.0038(14)
C37 0.0538(18) 0.0394(16) 0.059(2) -0.0004(15) 0.0232(16) 0.0232(14)
C38 0.096(3) 0.0317(16) 0.0481(18) 0.0121(14) 0.0380(19) 0.0205(17)

loop_
_geom_bond_atom_site_label_1
_geom_bond_atom_site_label_2
_geom_bond_distance
_geom_bond_site_symmetry_2
_geom_bond_publ_flag
Ti1 C34 1.826(2) . ?
Ti1 N7 2.0135(16) . ?
Ti1 N3 2.0322(15) . ?
Ti1 Br2 2.4452(4) . ?
Ti1 H81 1.99(2) . ?
N3 C4 1.333(2) . ?
N3 C8 1.447(2) . ?
C4 C5 1.418(3) . ?
C4 C20 1.503(3) . ?
C5 C6 1.401(3) . ?
C5 H39 0.98(2) . ?
C6 N7 1.359(2) . ?
C6 C21 1.504(3) . ?
N7 C22 1.441(2) . ?
C8 C9 1.406(3) . ?
C8 C13 1.407(3) . ?
C9 C10 1.398(3) . ?
C9 C17 1.519(3) . ?
C10 C11 1.381(3) . ?
C10 H40 0.95(3) . ?
C11 C12 1.386(3) . ?
C11 H41 0.91(3) . ?
C12 C13 1.393(3) . ?
C12 H42 0.93(2) . ?
C13 C14 1.522(3) . ?
C14 C16 1.519(3) . ?
C14 C15 1.530(3) . ?
C14 H43 0.98(2) . ?
C15 H47 1.01(3) . ?
C15 H48 0.96(3) . ?
C15 H49 0.96(3) . ?
C16 H44 0.91(3) . ?
C16 H45 0.96(4) . ?
C16 H46 1.03(3) . ?
C17 C19 1.531(3) . ?
C17 C18 1.533(3) . ?
C17 H50 0.93(3) . ?
C18 H51 0.95(3) . ?
C18 H52 0.90(3) . ?
C18 H53 1.06(3) . ?
C19 H54 0.98(3) . ?
C19 H55 0.94(3) . ?
C19 H56 0.99(2) . ?
C20 H57 0.90(3) . ?
C20 H58 0.95(3) . ?
C20 H59 0.94(3) . ?
C21 H60 0.84(3) . ?
C21 H61 0.91(3) . ?
C21 H62 0.93(3) . ?
C22 C23 1.404(3) . ?
C22 C27 1.407(3) . ?
C23 C24 1.395(3) . ?
C23 C31 1.515(3) . ?
C24 C25 1.376(3) . ?
C24 H63 0.87(2) . ?
C25 C26 1.384(3) . ?
C25 H64 0.93(2) . ?
C26 C27 1.398(3) . ?
C26 H65 0.91(2) . ?
C27 C28 1.523(3) . ?
C28 C29 1.527(3) . ?
C28 C30 1.531(3) . ?
C28 H66 0.98(3) . ?
C29 H67 0.93(3) . ?
C29 H68 0.86(3) . ?
C29 H69 1.04(3) . ?
C30 H70 0.96(3) . ?
C30 H71 0.93(3) . ?
C30 H72 0.93(3) . ?
C31 C32 1.526(4) . ?
C31 C33 1.527(3) . ?
C31 H74 0.90(3) . ?
C32 H75 0.92(3) . ?
C32 H76 0.92(3) . ?
C32 H77 0.97(3) . ?
C33 H78 0.95(3) . ?
C33 H79 0.91(3) . ?
C33 H80 1.04(3) . ?
C34 C35 1.513(3) . ?
C34 H81 0.92(3) . ?
C35 C36 1.521(4) . ?
C35 C38 1.530(4) . ?
C35 C37 1.541(4) . ?
C36 H82 1.08(4) . ?
C36 H83 0.98(3) . ?
C36 H84 1.00(4) . ?
C37 H85 1.03(4) . ?
C37 H86 1.07(3) . ?
C37 H87 1.04(3) . ?
C38 H88 0.97(4) . ?
C38 H89 1.00(4) . ?
C38 H90 1.21(3) . ?
